data_7103252
loop_
_publ_author_name
'Roe, Stephen J'
'Stockman, Robert A'

_publ_section_title
;
 A two-directional approach to the anatoxin alkaloids: second synthesis
 of homoanatoxin and efficient synthesis of anatoxin-a.
;
_journal_issue 29
_journal_name_full 'Chemical communications (Cambridge, England)'
_journal_page_first 3432
_journal_page_last 3434
_journal_paper_doi 10.1039/b804304c
_journal_year 2008
_chemical_formula_moiety 'C17 H21 N O3 S'
_chemical_formula_structural p-tolyl-SO2-NC8H11-COMe
_chemical_formula_sum 'C17 H21 N O3 S'
_chemical_formula_weight 319.41
_chemical_name_common 'Compound 12'
_chemical_name_systematic
;
?
;
_space_group_IT_number 2
_symmetry_cell_setting triclinic
_symmetry_space_group_name_Hall '-P 1'
_symmetry_space_group_name_H-M 'P -1'
_atom_sites_solution_hydrogens geom
_atom_sites_solution_primary direct
_atom_sites_solution_secondary difmap
_audit_creation_method 'SHELXL-97 and CrysAlis RED'
_cell_angle_alpha 84.340(10)
_cell_angle_beta 80.847(9)
_cell_angle_gamma 66.033(13)
_cell_formula_units_Z 2
_cell_length_a 8.1733(9)
_cell_length_b 8.2597(13)
_cell_length_c 12.6277(13)
_cell_measurement_temperature 140(1)
_cell_volume 768.52(17)
_computing_cell_refinement
;
CrysAlis RED, Oxford Diffraction Ltd., Version 1.171.28c4 beta
;
_computing_data_collection
;
CrysAlis CCD, Oxford Diffraction Ltd., Version 1.171.28c4 beta
;
_computing_data_reduction
;
CrysAlis RED, Oxford Diffraction Ltd., Version 1.171.28c4 beta
;
_computing_molecular_graphics 'ORTEP (Johnson, 1971)'
_computing_publication_material 'SHELXL-97 (Sheldrick, 1997b)'
_computing_structure_refinement 'SHELXL-97 (Sheldrick, 1997b)'
_computing_structure_solution 'SHELXS-97 (Sheldrick, 1997a)'
_diffrn_ambient_temperature 140(1)
_diffrn_detector_area_resol_mean 16.0050
_diffrn_measured_fraction_theta_full 0.991
_diffrn_measured_fraction_theta_max 0.991
_diffrn_measurement_device_type 'Oxford Diffraction Xcalibur 3/CCD'
_diffrn_measurement_method 'Thin slice \f and \w scans'
_diffrn_radiation_monochromator graphite
_diffrn_radiation_source 'Enhance (Mo) X-ray Source'
_diffrn_radiation_type Mo-K\a
_diffrn_radiation_wavelength 0.71073
_diffrn_reflns_av_R_equivalents 0.0524
_diffrn_reflns_av_sigmaI/netI 0.0426
_diffrn_reflns_limit_h_max 10
_diffrn_reflns_limit_h_min -10
_diffrn_reflns_limit_k_max 10
_diffrn_reflns_limit_k_min -10
_diffrn_reflns_limit_l_max 16
_diffrn_reflns_limit_l_min -16
_diffrn_reflns_number 10373
_diffrn_reflns_theta_full 27.50
_diffrn_reflns_theta_max 27.50
_diffrn_reflns_theta_min 3.99
_exptl_absorpt_coefficient_mu 0.223
_exptl_absorpt_correction_T_max 1.094
_exptl_absorpt_correction_T_min 0.896
_exptl_absorpt_correction_type multi-scan
_exptl_absorpt_process_details
;
CrysAlis RED, Oxford Diffraction Ltd., Version 1.171.28c4 beta
Empirical absorption correction using spherical harmonics,
implemented in SCALE3 ABSPACK scaling algorithm.
;
_exptl_crystal_colour colourless
_exptl_crystal_density_diffrn 1.380
_exptl_crystal_density_method 'not measured'
_exptl_crystal_description 'irregular block'
_exptl_crystal_F_000 340
_exptl_crystal_size_max 0.46
_exptl_crystal_size_mid 0.30
_exptl_crystal_size_min 0.16
_refine_diff_density_max 0.507
_refine_diff_density_min -0.410
_refine_diff_density_rms 0.054
_refine_ls_extinction_method none
_refine_ls_goodness_of_fit_ref 1.038
_refine_ls_hydrogen_treatment constr
_refine_ls_matrix_type full
_refine_ls_number_parameters 201
_refine_ls_number_reflns 3504
_refine_ls_number_restraints 0
_refine_ls_restrained_S_all 1.038
_refine_ls_R_factor_all 0.0518
_refine_ls_R_factor_gt 0.0394
_refine_ls_shift/su_max 0.000
_refine_ls_shift/su_mean 0.000
_refine_ls_structure_factor_coef Fsqd
_refine_ls_weighting_details 'calc w=1/[\s^2^(Fo^2^)+(0.0593P)^2^+0.2138P] where P=(Fo^2^+2Fc^2^)/3'
_refine_ls_weighting_scheme calc
_refine_ls_wR_factor_gt 0.1031
_refine_ls_wR_factor_ref 0.1086
_reflns_number_gt 2916
_reflns_number_total 3504
_reflns_threshold_expression I>2sigma(I)
_cod_data_source_file b804304c.txt
_cod_data_source_block stephenr3
_cod_depositor_comments
;
The following automatic conversions were performed:
'_symmetry_cell_setting' value 'Triclinic' changed to 'triclinic'
according to '/home/saulius/struct/CIF-dictionaries/cif_core.dic'
dictionary named 'cif_core.dic' version 2.4.1 from 2010-06-29.

Automatic conversion script
Id: cif_fix_enum 1527 2010-12-29 10:47:43Z saulius 
;
_cod_original_sg_symbol_H-M P-1
_cod_database_code 7103252

loop_
_symmetry_equiv_pos_as_xyz
'x, y, z'
'-x, -y, -z'

loop_
_atom_site_label
_atom_site_type_symbol
_atom_site_fract_x
_atom_site_fract_y
_atom_site_fract_z
_atom_site_U_iso_or_equiv
_atom_site_adp_type
_atom_site_occupancy
_atom_site_symmetry_multiplicity
_atom_site_calc_flag
_atom_site_refinement_flags
_atom_site_disorder_assembly
_atom_site_disorder_group
S1 S 0.59734(5) 0.20083(5) 0.15139(3) 0.02145(12) Uani 1 1 d . . .
O1 O 0.69925(15) 0.02857(14) 0.19532(10) 0.0274(3) Uani 1 1 d . . .
O2 O 0.64292(16) 0.24718(16) 0.04160(9) 0.0291(3) Uani 1 1 d . . .
N1 N 0.39012(17) 0.22075(17) 0.16299(10) 0.0215(3) Uani 1 1 d . . .
C2 C 0.2968(2) 0.1893(2) 0.26718(12) 0.0205(3) Uani 1 1 d . . .
H2 H 0.3825 0.1348 0.3194 0.025 Uiso 1 1 calc R . .
C3 C 0.1971(2) 0.07349(19) 0.25467(13) 0.0206(3) Uani 1 1 d . . .
C31 C 0.1712(2) -0.0308(2) 0.35423(13) 0.0240(3) Uani 1 1 d . . .
O31 O 0.22148(18) -0.01181(17) 0.43681(10) 0.0336(3) Uani 1 1 d . . .
C32 C 0.0847(2) -0.1604(2) 0.35354(15) 0.0316(4) Uani 1 1 d . . .
H32A H 0.1630 -0.2571 0.3091 0.047 Uiso 1 1 calc R . .
H32B H -0.0285 -0.1019 0.3256 0.047 Uiso 1 1 calc R . .
H32C H 0.0646 -0.2048 0.4254 0.047 Uiso 1 1 calc R . .
C4 C 0.1223(2) 0.0696(2) 0.16797(13) 0.0248(3) Uani 1 1 d . . .
H4 H 0.0754 -0.0168 0.1743 0.030 Uiso 1 1 calc R . .
C5 C 0.0978(3) 0.1741(2) 0.06317(14) 0.0310(4) Uani 1 1 d . . .
H5A H -0.0282 0.2553 0.0681 0.037 Uiso 1 1 calc R . .
H5B H 0.1168 0.0911 0.0086 0.037 Uiso 1 1 calc R . .
C6 C 0.2078(2) 0.2818(2) 0.01992(14) 0.0295(4) Uani 1 1 d . . .
H6A H 0.1404 0.3741 -0.0290 0.035 Uiso 1 1 calc R . .
H6B H 0.3185 0.2050 -0.0213 0.035 Uiso 1 1 calc R . .
C7 C 0.2569(2) 0.3679(2) 0.10400(13) 0.0268(4) Uani 1 1 d . . .
H7 H 0.3117 0.4485 0.0690 0.032 Uiso 1 1 calc R . .
C8 C 0.1017(2) 0.4648(2) 0.19186(14) 0.0306(4) Uani 1 1 d . . .
H8A H 0.0778 0.5900 0.1893 0.037 Uiso 1 1 calc R . .
H8B H -0.0079 0.4520 0.1823 0.037 Uiso 1 1 calc R . .
C9 C 0.1657(2) 0.3771(2) 0.29901(13) 0.0250(3) Uani 1 1 d . . .
H9A H 0.2265 0.4382 0.3286 0.030 Uiso 1 1 calc R . .
H9B H 0.0655 0.3747 0.3510 0.030 Uiso 1 1 calc R . .
C11 C 0.6112(2) 0.3572(2) 0.23185(12) 0.0203(3) Uani 1 1 d . . .
C12 C 0.5701(2) 0.5314(2) 0.19214(13) 0.0225(3) Uani 1 1 d . . .
H12 H 0.5324 0.5661 0.1247 0.027 Uiso 1 1 calc R . .
C13 C 0.5862(2) 0.6520(2) 0.25460(13) 0.0237(3) Uani 1 1 d . . .
H13 H 0.5601 0.7676 0.2280 0.028 Uiso 1 1 calc R . .
C14 C 0.6405(2) 0.6034(2) 0.35633(13) 0.0234(3) Uani 1 1 d . . .
C15 C 0.6757(2) 0.4300(2) 0.39508(13) 0.0260(3) Uani 1 1 d . . .
H15 H 0.7085 0.3965 0.4637 0.031 Uiso 1 1 calc R . .
C16 C 0.6630(2) 0.3063(2) 0.33380(13) 0.0242(3) Uani 1 1 d . . .
H16 H 0.6889 0.1907 0.3605 0.029 Uiso 1 1 calc R . .
C17 C 0.6623(3) 0.7341(2) 0.42259(15) 0.0316(4) Uani 1 1 d . . .
H17A H 0.5559 0.7844 0.4733 0.047 Uiso 1 1 calc R . .
H17B H 0.6797 0.8267 0.3763 0.047 Uiso 1 1 calc R . .
H17C H 0.7652 0.6742 0.4603 0.047 Uiso 1 1 calc R . .

loop_
_atom_site_aniso_label
_atom_site_aniso_U_11
_atom_site_aniso_U_22
_atom_site_aniso_U_33
_atom_site_aniso_U_23
_atom_site_aniso_U_13
_atom_site_aniso_U_12
S1 0.0203(2) 0.0237(2) 0.0235(2) 0.00011(14) -0.00303(15) -0.01210(15)
O1 0.0228(6) 0.0237(6) 0.0366(7) -0.0002(5) -0.0064(5) -0.0093(5)
O2 0.0325(7) 0.0367(7) 0.0232(6) -0.0019(5) 0.0005(5) -0.0202(5)
N1 0.0202(7) 0.0256(6) 0.0224(7) 0.0041(5) -0.0071(5) -0.0124(5)
C2 0.0201(7) 0.0240(7) 0.0209(8) 0.0004(6) -0.0048(6) -0.0118(6)
C3 0.0169(7) 0.0198(7) 0.0259(8) -0.0019(6) -0.0020(6) -0.0083(6)
C31 0.0203(8) 0.0222(7) 0.0290(9) 0.0007(6) -0.0028(6) -0.0086(6)
O31 0.0394(7) 0.0420(7) 0.0272(7) 0.0045(5) -0.0077(5) -0.0244(6)
C32 0.0331(10) 0.0284(8) 0.0386(10) 0.0059(7) -0.0071(8) -0.0184(7)
C4 0.0227(8) 0.0265(8) 0.0292(9) -0.0032(6) -0.0027(7) -0.0137(6)
C5 0.0330(10) 0.0392(9) 0.0261(9) -0.0019(7) -0.0082(7) -0.0179(8)
C6 0.0302(9) 0.0351(9) 0.0259(9) 0.0035(7) -0.0106(7) -0.0142(7)
C7 0.0285(9) 0.0279(8) 0.0274(9) 0.0077(6) -0.0125(7) -0.0135(7)
C8 0.0319(9) 0.0238(8) 0.0348(10) -0.0026(7) -0.0137(8) -0.0060(7)
C9 0.0267(8) 0.0233(7) 0.0277(9) -0.0033(6) -0.0064(7) -0.0111(7)
C11 0.0172(7) 0.0243(7) 0.0224(8) 0.0011(6) -0.0028(6) -0.0118(6)
C12 0.0218(8) 0.0275(8) 0.0207(8) 0.0043(6) -0.0049(6) -0.0127(6)
C13 0.0239(8) 0.0233(7) 0.0260(8) 0.0032(6) -0.0037(6) -0.0124(6)
C14 0.0192(8) 0.0302(8) 0.0244(8) -0.0022(6) -0.0018(6) -0.0135(6)
C15 0.0258(8) 0.0343(9) 0.0219(8) 0.0038(6) -0.0079(7) -0.0153(7)
C16 0.0228(8) 0.0256(8) 0.0257(8) 0.0048(6) -0.0057(6) -0.0115(6)
C17 0.0360(10) 0.0370(9) 0.0298(9) -0.0024(7) -0.0073(7) -0.0214(8)

loop_
_atom_type_symbol
_atom_type_description
_atom_type_scat_dispersion_real
_atom_type_scat_dispersion_imag
_atom_type_scat_source
C C 0.0033 0.0016 'International Tables Vol C Tables 4.2.6.8 and 6.1.1.4'
H H 0.0000 0.0000 'International Tables Vol C Tables 4.2.6.8 and 6.1.1.4'
N N 0.0061 0.0033 'International Tables Vol C Tables 4.2.6.8 and 6.1.1.4'
O O 0.0106 0.0060 'International Tables Vol C Tables 4.2.6.8 and 6.1.1.4'
S S 0.1246 0.1234 'International Tables Vol C Tables 4.2.6.8 and 6.1.1.4'

loop_
_geom_angle_atom_site_label_1
_geom_angle_atom_site_label_2
_geom_angle_atom_site_label_3
_geom_angle
_geom_angle_site_symmetry_1
_geom_angle_site_symmetry_3
_geom_angle_publ_flag
O2 S1 O1 119.92(7) . . ?
O2 S1 N1 106.13(7) . . ?
O1 S1 N1 106.81(7) . . ?
O2 S1 C11 107.49(7) . . ?
O1 S1 C11 106.87(7) . . ?
N1 S1 C11 109.33(7) . . ?
C2 N1 C7 108.33(12) . . ?
C2 N1 S1 120.77(10) . . ?
C7 N1 S1 120.04(10) . . ?
N1 C2 C3 110.29(12) . . ?
N1 C2 C9 102.66(12) . . ?
C3 C2 C9 111.60(13) . . ?
N1 C2 H2 110.7 . . ?
C3 C2 H2 110.7 . . ?
C9 C2 H2 110.7 . . ?
C4 C3 C31 119.90(14) . . ?
C4 C3 C2 126.35(14) . . ?
C31 C3 C2 113.53(13) . . ?
O31 C31 C3 119.88(14) . . ?
O31 C31 C32 119.90(15) . . ?
C3 C31 C32 120.22(14) . . ?
C31 C32 H32A 109.5 . . ?
C31 C32 H32B 109.5 . . ?
H32A C32 H32B 109.5 . . ?
C31 C32 H32C 109.5 . . ?
H32A C32 H32C 109.5 . . ?
H32B C32 H32C 109.5 . . ?
C3 C4 C5 134.13(15) . . ?
C3 C4 H4 112.9 . . ?
C5 C4 H4 112.9 . . ?
C4 C5 C6 122.39(14) . . ?
C4 C5 H5A 106.7 . . ?
C6 C5 H5A 106.7 . . ?
C4 C5 H5B 106.7 . . ?
C6 C5 H5B 106.7 . . ?
H5A C5 H5B 106.6 . . ?
C5 C6 C7 115.46(15) . . ?
C5 C6 H6A 108.4 . . ?
C7 C6 H6A 108.4 . . ?
C5 C6 H6B 108.4 . . ?
C7 C6 H6B 108.4 . . ?
H6A C6 H6B 107.5 . . ?
N1 C7 C6 106.33(13) . . ?
N1 C7 C8 104.59(13) . . ?
C6 C7 C8 115.76(14) . . ?
N1 C7 H7 110.0 . . ?
C6 C7 H7 110.0 . . ?
C8 C7 H7 110.0 . . ?
C9 C8 C7 105.88(13) . . ?
C9 C8 H8A 110.6 . . ?
C7 C8 H8A 110.6 . . ?
C9 C8 H8B 110.6 . . ?
C7 C8 H8B 110.6 . . ?
H8A C8 H8B 108.7 . . ?
C2 C9 C8 102.62(13) . . ?
C2 C9 H9A 111.2 . . ?
C8 C9 H9A 111.2 . . ?
C2 C9 H9B 111.2 . . ?
C8 C9 H9B 111.2 . . ?
H9A C9 H9B 109.2 . . ?
C16 C11 C12 120.51(14) . . ?
C16 C11 S1 119.96(12) . . ?
C12 C11 S1 119.52(12) . . ?
C13 C12 C11 119.13(14) . . ?
C13 C12 H12 120.4 . . ?
C11 C12 H12 120.4 . . ?
C12 C13 C14 121.40(14) . . ?
C12 C13 H13 119.3 . . ?
C14 C13 H13 119.3 . . ?
C13 C14 C15 118.20(14) . . ?
C13 C14 C17 121.05(14) . . ?
C15 C14 C17 120.75(15) . . ?
C16 C15 C14 121.57(15) . . ?
C16 C15 H15 119.2 . . ?
C14 C15 H15 119.2 . . ?
C15 C16 C11 119.16(15) . . ?
C15 C16 H16 120.4 . . ?
C11 C16 H16 120.4 . . ?
C14 C17 H17A 109.5 . . ?
C14 C17 H17B 109.5 . . ?
H17A C17 H17B 109.5 . . ?
C14 C17 H17C 109.5 . . ?
H17A C17 H17C 109.5 . . ?
H17B C17 H17C 109.5 . . ?

loop_
_geom_bond_atom_site_label_1
_geom_bond_atom_site_label_2
_geom_bond_distance
_geom_bond_site_symmetry_2
_geom_bond_publ_flag
S1 O2 1.4333(12) . ?
S1 O1 1.4333(12) . ?
S1 N1 1.6176(13) . ?
S1 C11 1.7685(15) . ?
N1 C2 1.468(2) . ?
N1 C7 1.490(2) . ?
C2 C3 1.5191(19) . ?
C2 C9 1.534(2) . ?
C2 H2 0.9800 . ?
C3 C4 1.345(2) . ?
C3 C31 1.489(2) . ?
C31 O31 1.226(2) . ?
C31 C32 1.504(2) . ?
C32 H32A 0.9600 . ?
C32 H32B 0.9600 . ?
C32 H32C 0.9600 . ?
C4 C5 1.502(2) . ?
C4 H4 0.9300 . ?
C5 C6 1.515(2) . ?
C5 H5A 0.9700 . ?
C5 H5B 0.9700 . ?
C6 C7 1.520(2) . ?
C6 H6A 0.9700 . ?
C6 H6B 0.9700 . ?
C7 C8 1.544(3) . ?
C7 H7 0.9800 . ?
C8 C9 1.534(2) . ?
C8 H8A 0.9700 . ?
C8 H8B 0.9700 . ?
C9 H9A 0.9700 . ?
C9 H9B 0.9700 . ?
C11 C16 1.391(2) . ?
C11 C12 1.398(2) . ?
C12 C13 1.388(2) . ?
C12 H12 0.9300 . ?
C13 C14 1.394(2) . ?
C13 H13 0.9300 . ?
C14 C15 1.395(2) . ?
C14 C17 1.510(2) . ?
C15 C16 1.386(2) . ?
C15 H15 0.9300 . ?
C16 H16 0.9300 . ?
C17 H17A 0.9600 . ?
C17 H17B 0.9600 . ?
C17 H17C 0.9600 . ?

loop_
_geom_torsion_atom_site_label_1
_geom_torsion_atom_site_label_2
_geom_torsion_atom_site_label_3
_geom_torsion_atom_site_label_4
_geom_torsion
_geom_torsion_site_symmetry_1
_geom_torsion_site_symmetry_2
_geom_torsion_site_symmetry_3
_geom_torsion_site_symmetry_4
_geom_torsion_publ_flag
O2 S1 N1 C2 -177.78(11) . . . . ?
O1 S1 N1 C2 53.18(13) . . . . ?
C11 S1 N1 C2 -62.12(13) . . . . ?
O2 S1 N1 C7 -37.68(14) . . . . ?
O1 S1 N1 C7 -166.72(12) . . . . ?
C11 S1 N1 C7 77.98(13) . . . . ?
C7 N1 C2 C3 81.85(14) . . . . ?
S1 N1 C2 C3 -133.96(12) . . . . ?
C7 N1 C2 C9 -37.19(14) . . . . ?
S1 N1 C2 C9 107.01(12) . . . . ?
N1 C2 C3 C4 -31.8(2) . . . . ?
C9 C2 C3 C4 81.7(2) . . . . ?
N1 C2 C3 C31 153.73(13) . . . . ?
C9 C2 C3 C31 -92.83(16) . . . . ?
C4 C3 C31 O31 -171.72(16) . . . . ?
C2 C3 C31 O31 3.2(2) . . . . ?
C4 C3 C31 C32 8.8(2) . . . . ?
C2 C3 C31 C32 -176.33(14) . . . . ?
C31 C3 C4 C5 169.65(18) . . . . ?
C2 C3 C4 C5 -4.5(3) . . . . ?
C3 C4 C5 C6 18.6(3) . . . . ?
C4 C5 C6 C7 -34.4(2) . . . . ?
C2 N1 C7 C6 -103.27(14) . . . . ?
S1 N1 C7 C6 112.23(13) . . . . ?
C2 N1 C7 C8 19.70(15) . . . . ?
S1 N1 C7 C8 -124.80(12) . . . . ?
C5 C6 C7 N1 69.38(18) . . . . ?
C5 C6 C7 C8 -46.3(2) . . . . ?
N1 C7 C8 C9 5.75(16) . . . . ?
C6 C7 C8 C9 122.38(15) . . . . ?
N1 C2 C9 C8 39.11(15) . . . . ?
C3 C2 C9 C8 -79.00(16) . . . . ?
C7 C8 C9 C2 -27.44(16) . . . . ?
O2 S1 C11 C16 -148.00(13) . . . . ?
O1 S1 C11 C16 -18.05(15) . . . . ?
N1 S1 C11 C16 97.21(14) . . . . ?
O2 S1 C11 C12 31.87(15) . . . . ?
O1 S1 C11 C12 161.82(12) . . . . ?
N1 S1 C11 C12 -82.92(14) . . . . ?
C16 C11 C12 C13 1.7(2) . . . . ?
S1 C11 C12 C13 -178.21(12) . . . . ?
C11 C12 C13 C14 -0.7(2) . . . . ?
C12 C13 C14 C15 -1.1(2) . . . . ?
C12 C13 C14 C17 178.40(15) . . . . ?
C13 C14 C15 C16 2.0(2) . . . . ?
C17 C14 C15 C16 -177.53(15) . . . . ?
C14 C15 C16 C11 -1.0(2) . . . . ?
C12 C11 C16 C15 -0.8(2) . . . . ?
S1 C11 C16 C15 179.05(12) . . . . ?
